data_4084868
loop_
_publ_author_name
'Samouei, Hamidreza'
'Miloserdov, Fedor M.'
'Escudero-Ad\'an, Eduardo C.'
'Grushin, Vladimir V.'

_publ_section_title
;
 Solid-State Structure and Solution Reactivity of [(Ph3P)4Ru(H)2] and
 Related Ru(II) Complexes Used in Catalysis: A Reinvestigation
;
_journal_issue 24
_journal_name_full Organometallics
_journal_page_first 7279
_journal_paper_doi 10.1021/om5010572
_journal_volume 33
_journal_year 2014
_chemical_formula_sum 'C81 H71 P4 Ru'
_chemical_formula_weight 1269.32
_chemical_name_systematic
;
 ?
;
_space_group_IT_number 2
_space_group_name_Hall '-P 1'
_symmetry_cell_setting triclinic
_symmetry_space_group_name_Hall '-P 1'
_symmetry_space_group_name_H-M 'P -1'
_atom_sites_solution_hydrogens mixed
_audit_creation_method SHELXL-2012
_cell_angle_alpha 76.956(3)
_cell_angle_beta 85.181(6)
_cell_angle_gamma 79.296(4)
_cell_formula_units_Z 2
_cell_length_a 13.1634(19)
_cell_length_b 13.4181(12)
_cell_length_c 18.854(2)
_cell_measurement_reflns_used 2047
_cell_measurement_temperature 100(2)
_cell_measurement_theta_max 37.14
_cell_measurement_theta_min 2.67
_cell_volume 3184.7(6)
_computing_cell_refinement 'Bruker APEX2 v2011.4-0'
_computing_data_collection 'Bruker APEX2 v2011.4-0'
_computing_data_reduction 'Bruker SAINT V7.60A'
_computing_molecular_graphics 'Bruker SHELXTL'
_computing_publication_material 'Bruker SHELXTL'
_computing_structure_refinement 'SHELXL-2012 (Sheldrick, 2012)'
_computing_structure_solution Sir2011
_diffrn_ambient_temperature 100(2)
_diffrn_detector_area_resol_mean 512
_diffrn_detector_type '4K CCD area detector APEX II'
_diffrn_measured_fraction_theta_full 0.995
_diffrn_measured_fraction_theta_max 0.982
_diffrn_measurement_device_type 'APEX DUO Kappa 4-axis goniometer'
_diffrn_measurement_method
;
 Fullsphere data collection, phi and omega scans
;
_diffrn_measurement_specimen_support 'magnetic support with MicroMount'
_diffrn_radiation_monochromator 'Quazar MX Multilayer Optics'
_diffrn_radiation_type MoK\a
_diffrn_radiation_wavelength 0.71073
_diffrn_reflns_av_R_equivalents 0.0208
_diffrn_reflns_av_unetI/netI 0.0307
_diffrn_reflns_Laue_measured_fraction_full 0.995
_diffrn_reflns_Laue_measured_fraction_max 0.982
_diffrn_reflns_limit_h_max 20
_diffrn_reflns_limit_h_min -20
_diffrn_reflns_limit_k_max 20
_diffrn_reflns_limit_k_min -20
_diffrn_reflns_limit_l_max 29
_diffrn_reflns_limit_l_min -29
_diffrn_reflns_point_group_measured_fraction_full 0.995
_diffrn_reflns_point_group_measured_fraction_max 0.982
_diffrn_reflns_theta_full 25.242
_diffrn_reflns_theta_max 33.323
_diffrn_reflns_theta_min 1.110
_diffrn_source 'Microfocus source E025 IuS'
_diffrn_source_current 0.6
_diffrn_source_power 50
_diffrn_source_size '0.2 mm x 0.2 mm fine focus'
_diffrn_source_type 'Bruker APEX DUO'
_exptl_absorpt_coefficient_mu 0.393
_exptl_absorpt_correction_T_max 0.9256
_exptl_absorpt_correction_T_min 0.9256
_exptl_absorpt_correction_type empirical
_exptl_absorpt_process_details
; 
 SADABS Version 2008/1 Bruker-Nonius
 Blessing, Acta Cryst. (1995) A51 33-38
;
_exptl_crystal_colour yellow
_exptl_crystal_density_diffrn 1.324
_exptl_crystal_description block
_exptl_crystal_F_000 1322
_exptl_crystal_size_max 0.20
_exptl_crystal_size_mid 0.20
_exptl_crystal_size_min 0.20
_refine_diff_density_max 2.442
_refine_diff_density_min -3.970
_refine_diff_density_rms 0.176
_refine_ls_extinction_method none
_refine_ls_goodness_of_fit_ref 1.116
_refine_ls_hydrogen_treatment constr
_refine_ls_matrix_type full
_refine_ls_number_parameters 775
_refine_ls_number_reflns 24184
_refine_ls_number_restraints 0
_refine_ls_restrained_S_all 1.116
_refine_ls_R_factor_all 0.0525
_refine_ls_R_factor_gt 0.0410
_refine_ls_shift/su_max 0.002
_refine_ls_shift/su_mean 0.000
_refine_ls_structure_factor_coef Fsqd
_refine_ls_weighting_details
;
 w=1/[\s^2^(Fo^2^)+(0.0656P)^2^+2.3003P]
 where P=(Fo^2^+2Fc^2^)/3
;
_refine_ls_weighting_scheme calc
_refine_ls_wR_factor_gt 0.1125
_refine_ls_wR_factor_ref 0.1319
_reflns_Friedel_coverage 0.000
_reflns_number_gt 20549
_reflns_number_total 24184
_reflns_threshold_expression >2sigma(I)
_cod_data_source_file om5010572_si_001.cif
_cod_data_source_block mo_HRS170_0m
_cod_depositor_comments
;
The following automatic conversions were performed:

'_symmetry_cell_setting' value 'Triclinic' changed to 'triclinic'
according to
/home/saulius/struct/COD-crude-data--automatic-downloads/rss-feeds/ACS/lib/dictionaries/cif_core.dic
dictionary named 'cif_core.dic' version 2.4.2 from 2011-04-26.

Automatic conversion script
Id: cif_fix_values 2935 2014-11-11 08:27:57Z andrius 

 Adding full bibliography for 4084867--4084875.cif.
;
_cod_original_cell_volume 3184.6(6)
_cod_original_sg_symbol_H-M P-1
_cod_database_code 4084868
_shelx_space_group_comment
;
The symmetry employed for this shelxl refinement is uniquely defined
by the following loop, which should always be used as a source of
symmetry information in preference to the above space-group names.
They are only intended as comments.
;
_shelx_estimated_absorpt_t_min 0.926
_shelx_estimated_absorpt_t_max 0.926
_shelxl_version_number 2012-9

loop_
_space_group_symop_operation_xyz
'x, y, z'
'-x, -y, -z'

loop_
_atom_site_label
_atom_site_type_symbol
_atom_site_fract_x
_atom_site_fract_y
_atom_site_fract_z
_atom_site_U_iso_or_equiv
_atom_site_adp_type
_atom_site_occupancy
_atom_site_site_symmetry_order
_atom_site_calc_flag
_atom_site_refinement_flags_posn
_atom_site_refinement_flags_adp
C1 C 0.47868(12) 0.65828(14) 0.62644(8) 0.0193(3) Uani 1 1 d . .
C2 C 0.45959(14) 0.76519(15) 0.59861(10) 0.0244(3) Uani 1 1 d . .
H2 H 0.4793 0.8104 0.6252 0.029 Uiso 1 1 calc R U
C3 C 0.41211(15) 0.80691(17) 0.53260(10) 0.0276(4) Uani 1 1 d . .
H3 H 0.3984 0.8800 0.5151 0.033 Uiso 1 1 calc R U
C4 C 0.38464(14) 0.74202(18) 0.49215(10) 0.0272(4) Uani 1 1 d . .
H4 H 0.3535 0.7703 0.4466 0.033 Uiso 1 1 calc R U
C5 C 0.40312(14) 0.63577(17) 0.51897(9) 0.0255(3) Uani 1 1 d . .
H5 H 0.3849 0.5909 0.4915 0.031 Uiso 1 1 calc R U
C6 C 0.44859(13) 0.59357(16) 0.58642(9) 0.0216(3) Uani 1 1 d . .
H6 H 0.4589 0.5206 0.6049 0.026 Uiso 1 1 calc R U
C7 C 0.52411(14) 0.47326(15) 0.73037(9) 0.0225(3) Uani 1 1 d . .
C8 C 0.60270(15) 0.40016(16) 0.70742(11) 0.0274(3) Uani 1 1 d . .
H8 H 0.6661 0.4209 0.6873 0.033 Uiso 1 1 calc R U
C9 C 0.59017(18) 0.29788(18) 0.71335(12) 0.0333(4) Uani 1 1 d . .
H9 H 0.6441 0.2500 0.6965 0.040 Uiso 1 1 calc R U
C10 C 0.49889(19) 0.2658(2) 0.74385(12) 0.0355(5) Uani 1 1 d . .
H10 H 0.4902 0.1958 0.7486 0.043 Uiso 1 1 calc R U
C11 C 0.42016(18) 0.3373(2) 0.76739(11) 0.0357(5) Uani 1 1 d . .
H11 H 0.3576 0.3156 0.7884 0.043 Uiso 1 1 calc R U
C12 C 0.43189(15) 0.44057(19) 0.76059(10) 0.0290(4) Uani 1 1 d . .
H12 H 0.3772 0.4886 0.7765 0.035 Uiso 1 1 calc R U
C13 C 0.44022(13) 0.66044(16) 0.77629(9) 0.0222(3) Uani 1 1 d . .
C14 C 0.34108(14) 0.7094(2) 0.75452(10) 0.0310(4) Uani 1 1 d . .
H14 H 0.3233 0.7156 0.7057 0.037 Uiso 1 1 calc R U
C15 C 0.26786(15) 0.74946(19) 0.80332(11) 0.0316(4) Uani 1 1 d . .
H15 H 0.2011 0.7832 0.7874 0.038 Uiso 1 1 calc R U
C16 C 0.29206(15) 0.74024(17) 0.87510(11) 0.0280(4) Uani 1 1 d . .
H16 H 0.2424 0.7682 0.9082 0.034 Uiso 1 1 calc R U
C17 C 0.38953(14) 0.68969(15) 0.89808(9) 0.0238(3) Uani 1 1 d . .
H17 H 0.4063 0.6819 0.9473 0.029 Uiso 1 1 calc R U
C18 C 0.46260(13) 0.65041(15) 0.84916(9) 0.0211(3) Uani 1 1 d . .
H18 H 0.5290 0.6161 0.8655 0.025 Uiso 1 1 calc R U
C19 C 0.85063(12) 0.45179(12) 0.63748(8) 0.0151(2) Uani 1 1 d . .
C20 C 0.87402(13) 0.38542(13) 0.70509(9) 0.0182(3) Uani 1 1 d . .
H20 H 0.8773 0.4145 0.7462 0.022 Uiso 1 1 calc R U
C21 C 0.89259(14) 0.27811(13) 0.71355(9) 0.0214(3) Uani 1 1 d . .
H21 H 0.9089 0.2348 0.7599 0.026 Uiso 1 1 calc R U
C22 C 0.88728(15) 0.23410(14) 0.65387(10) 0.0238(3) Uani 1 1 d . .
H22 H 0.8992 0.1608 0.6594 0.029 Uiso 1 1 calc R U
C23 C 0.86449(15) 0.29843(14) 0.58625(10) 0.0238(3) Uani 1 1 d . .
H23 H 0.8607 0.2689 0.5454 0.029 Uiso 1 1 calc R U
C24 C 0.84713(14) 0.40619(13) 0.57796(9) 0.0200(3) Uani 1 1 d . .
H24 H 0.8327 0.4493 0.5313 0.024 Uiso 1 1 calc R U
C25 C 0.79475(12) 0.63791(12) 0.53503(8) 0.0153(2) Uani 1 1 d . .
C26 C 0.69685(12) 0.63176(14) 0.51402(9) 0.0190(3) Uani 1 1 d . .
H26 H 0.6470 0.6078 0.5501 0.023 Uiso 1 1 calc R U
C27 C 0.67143(14) 0.66009(15) 0.44118(9) 0.0224(3) Uani 1 1 d . .
H27 H 0.6048 0.6550 0.4279 0.027 Uiso 1 1 calc R U
C28 C 0.74373(15) 0.69595(14) 0.38771(9) 0.0236(3) Uani 1 1 d . .
H28 H 0.7267 0.7153 0.3379 0.028 Uiso 1 1 calc R U
C29 C 0.84068(14) 0.70312(14) 0.40779(9) 0.0220(3) Uani 1 1 d . .
H29 H 0.8900 0.7281 0.3716 0.026 Uiso 1 1 calc R U
C30 C 0.86642(13) 0.67383(13) 0.48096(8) 0.0183(3) Uani 1 1 d . .
H30 H 0.9333 0.6784 0.4940 0.022 Uiso 1 1 calc R U
C31 C 0.95763(11) 0.61933(12) 0.62757(8) 0.0152(2) Uani 1 1 d . .
C32 C 1.04540(12) 0.54587(13) 0.61808(9) 0.0186(3) Uani 1 1 d . .
H32 H 1.0377 0.4784 0.6141 0.022 Uiso 1 1 calc R U
C33 C 1.14419(13) 0.57118(15) 0.61440(10) 0.0222(3) Uani 1 1 d . .
H33 H 1.2033 0.5204 0.6088 0.027 Uiso 1 1 calc R U
C34 C 1.15674(13) 0.67010(16) 0.61881(10) 0.0232(3) Uani 1 1 d . .
H34 H 1.2240 0.6874 0.6157 0.028 Uiso 1 1 calc R U
C35 C 1.07004(14) 0.74350(15) 0.62783(12) 0.0272(4) Uani 1 1 d . .
H35 H 1.0779 0.8114 0.6307 0.033 Uiso 1 1 calc R U
C36 C 0.97166(13) 0.71792(14) 0.63276(11) 0.0231(3) Uani 1 1 d . .
H36 H 0.9130 0.7685 0.6398 0.028 Uiso 1 1 calc R U
C37 C 0.75609(13) 0.90517(12) 0.60571(9) 0.0193(3) Uani 1 1 d . .
C38 C 0.72296(14) 0.88487(13) 0.54241(9) 0.0213(3) Uani 1 1 d . .
H38 H 0.6751 0.8387 0.5464 0.026 Uiso 1 1 calc R U
C39 C 0.75941(17) 0.93154(15) 0.47381(10) 0.0277(4) Uani 1 1 d . .
H39 H 0.7361 0.9174 0.4314 0.033 Uiso 1 1 calc R U
C40 C 0.82996(19) 0.99886(16) 0.46724(11) 0.0330(4) Uani 1 1 d . .
H40 H 0.8556 1.0299 0.4204 0.040 Uiso 1 1 calc R U
C41 C 0.86265(18) 1.02038(15) 0.52912(12) 0.0318(4) Uani 1 1 d . .
H41 H 0.9105 1.0667 0.5247 0.038 Uiso 1 1 calc R U
C42 C 0.82589(15) 0.97449(14) 0.59791(11) 0.0257(3) Uani 1 1 d . .
H42 H 0.8484 0.9904 0.6400 0.031 Uiso 1 1 calc R U
C43 C 0.57662(12) 0.92100(12) 0.69843(9) 0.0168(3) Uani 1 1 d . .
C44 C 0.54402(16) 1.00614(14) 0.64257(10) 0.0259(3) Uani 1 1 d . .
H44 H 0.5892 1.0228 0.6013 0.031 Uiso 1 1 calc R U
C45 C 0.44632(17) 1.06728(15) 0.64611(12) 0.0303(4) Uani 1 1 d . .
H45 H 0.4255 1.1247 0.6074 0.036 Uiso 1 1 calc R U
C46 C 0.37990(15) 1.04410(15) 0.70612(11) 0.0269(3) Uani 1 1 d . .
H46 H 0.3129 1.0847 0.7084 0.032 Uiso 1 1 calc R U
C47 C 0.41177(13) 0.96127(14) 0.76289(10) 0.0222(3) Uani 1 1 d . .
H47 H 0.3669 0.9460 0.8046 0.027 Uiso 1 1 calc R U
C48 C 0.50935(13) 0.90021(13) 0.75913(9) 0.0185(3) Uani 1 1 d . .
H48 H 0.5303 0.8437 0.7984 0.022 Uiso 1 1 calc R U
C49 C 0.77333(14) 0.89756(13) 0.75417(9) 0.0194(3) Uani 1 1 d . .
C50 C 0.73360(15) 0.99567(14) 0.76860(11) 0.0256(3) Uani 1 1 d . .
H50 H 0.6678 1.0309 0.7516 0.031 Uiso 1 1 calc R U
C51 C 0.78970(18) 1.04222(17) 0.80775(12) 0.0330(4) Uani 1 1 d . .
H51 H 0.7619 1.1089 0.8170 0.040 Uiso 1 1 calc R U
C52 C 0.88530(19) 0.99189(19) 0.83309(13) 0.0362(5) Uani 1 1 d . .
H52 H 0.9235 1.0238 0.8595 0.043 Uiso 1 1 calc R U
C53 C 0.92519(18) 0.89418(18) 0.81962(13) 0.0340(4) Uani 1 1 d . .
H53 H 0.9908 0.8591 0.8371 0.041 Uiso 1 1 calc R U
C54 C 0.86934(15) 0.84730(15) 0.78049(10) 0.0248(3) Uani 1 1 d . .
H54 H 0.8972 0.7804 0.7718 0.030 Uiso 1 1 calc R U
C55 C 0.70568(13) 0.61949(13) 0.91476(8) 0.0174(3) Uani 1 1 d . .
C56 C 0.68335(14) 0.72639(14) 0.91136(9) 0.0217(3) Uani 1 1 d . .
H56 H 0.7003 0.7729 0.8678 0.026 Uiso 1 1 calc R U
C57 C 0.63675(15) 0.76604(15) 0.97061(10) 0.0246(3) Uani 1 1 d . .
H57 H 0.6230 0.8389 0.9675 0.030 Uiso 1 1 calc R U
C58 C 0.61041(14) 0.69889(15) 1.03423(9) 0.0231(3) Uani 1 1 d . .
H58 H 0.5781 0.7257 1.0746 0.028 Uiso 1 1 calc R U
C59 C 0.63143(15) 0.59283(15) 1.03853(9) 0.0249(3) Uani 1 1 d . .
H59 H 0.6129 0.5469 1.0819 0.030 Uiso 1 1 calc R U
C60 C 0.67982(15) 0.55271(14) 0.97939(9) 0.0224(3) Uani 1 1 d . .
H60 H 0.6952 0.4797 0.9832 0.027 Uiso 1 1 calc R U
C61 C 0.90702(13) 0.57880(13) 0.85357(9) 0.0190(3) Uani 1 1 d . .
C62 C 0.93376(17) 0.60508(19) 0.91637(11) 0.0323(4) Uani 1 1 d . .
H62 H 0.8811 0.6252 0.9505 0.039 Uiso 1 1 calc R U
C63 C 1.03731(18) 0.6020(2) 0.92921(13) 0.0394(5) Uani 1 1 d . .
H63 H 1.0543 0.6210 0.9718 0.047 Uiso 1 1 calc R U
C64 C 1.11529(16) 0.57164(18) 0.88095(12) 0.0326(4) Uani 1 1 d . .
H64 H 1.1856 0.5682 0.8907 0.039 Uiso 1 1 calc R U
C65 C 1.09002(14) 0.54609(17) 0.81778(11) 0.0280(4) Uani 1 1 d . .
H65 H 1.1430 0.5257 0.7839 0.034 Uiso 1 1 calc R U
C66 C 0.98676(13) 0.55061(15) 0.80451(9) 0.0215(3) Uani 1 1 d . .
H66 H 0.9701 0.5341 0.7610 0.026 Uiso 1 1 calc R U
C67 C 0.77514(12) 0.43294(13) 0.86902(8) 0.0166(3) Uani 1 1 d . .
C68 C 0.86336(13) 0.36199(13) 0.89471(9) 0.0186(3) Uani 1 1 d . .
H68 H 0.9276 0.3854 0.8929 0.022 Uiso 1 1 calc R U
C69 C 0.85809(14) 0.25749(14) 0.92295(10) 0.0218(3) Uani 1 1 d . .
H69 H 0.9188 0.2100 0.9393 0.026 Uiso 1 1 calc R U
C70 C 0.76413(14) 0.22267(14) 0.92713(10) 0.0222(3) Uani 1 1 d . .
H70 H 0.7600 0.1519 0.9473 0.027 Uiso 1 1 calc R U
C71 C 0.67616(14) 0.29241(14) 0.90149(10) 0.0226(3) Uani 1 1 d . .
H71 H 0.6118 0.2690 0.9040 0.027 Uiso 1 1 calc R U
C72 C 0.68199(13) 0.39587(14) 0.87222(9) 0.0202(3) Uani 1 1 d . .
H72 H 0.6217 0.4423 0.8540 0.024 Uiso 1 1 calc R U
P1 P 0.54424(3) 0.60943(4) 0.71425(2) 0.01931(8) Uani 1 1 d . .
P2 P 0.82355(3) 0.59373(3) 0.63258(2) 0.01298(7) Uani 1 1 d . .
P3 P 0.70620(3) 0.83848(3) 0.69536(2) 0.01639(7) Uani 1 1 d . .
P4 P 0.77271(3) 0.57391(3) 0.83442(2) 0.01550(7) Uani 1 1 d . .
Ru1 Ru 0.70306(2) 0.66463(2) 0.71967(2) 0.01959(4) Uani 1 1 d . .
H2RU H 0.6187 0.7256 0.7747 0.024 Uiso 1 1 d R U
H1RU H 0.6431 0.7381 0.6422 0.024 Uiso 1 1 d R U
C1R C 0.1444(2) 0.2503(3) 0.90283(19) 0.0513(7) Uani 1 1 d . .
H1R H 0.1515 0.3164 0.9102 0.062 Uiso 1 1 calc R U
C2R C 0.1366(2) 0.2380(3) 0.8338(2) 0.0608(9) Uani 1 1 d . .
H2R H 0.1361 0.2957 0.7939 0.073 Uiso 1 1 calc R U
C3R C 0.1296(2) 0.1423(4) 0.8221(2) 0.0758(13) Uani 1 1 d . .
H3R H 0.1248 0.1333 0.7740 0.091 Uiso 1 1 calc R U
C4R C 0.1295(2) 0.0587(3) 0.8807(3) 0.0854(16) Uani 1 1 d . .
H4R H 0.1262 -0.0081 0.8730 0.102 Uiso 1 1 calc R U
C5R C 0.1344(2) 0.0737(3) 0.9516(2) 0.0666(10) Uani 1 1 d . .
H5R H 0.1322 0.0174 0.9922 0.080 Uiso 1 1 calc R U
C6R C 0.1422(2) 0.1692(3) 0.96200(18) 0.0513(7) Uani 1 1 d . .
H6R H 0.1462 0.1796 1.0098 0.062 Uiso 1 1 calc R U
C1S C 0.58751(18) 0.02462(19) 1.02282(15) 0.0374(5) Uani 1 1 d . .
H1S H 0.6477 0.0417 1.0384 0.045 Uiso 1 1 calc R U
C2S C 0.56409(19) 0.05336(18) 0.95028(13) 0.0371(5) Uani 1 1 d . .
H2S H 0.6084 0.0902 0.9159 0.045 Uiso 1 1 calc R U
C3S C 0.4768(2) 0.02902(17) 0.92724(13) 0.0370(5) Uani 1 1 d . .
H3S H 0.4609 0.0491 0.8772 0.044 Uiso 1 1 calc R U

loop_
_atom_site_aniso_label
_atom_site_aniso_U_11
_atom_site_aniso_U_22
_atom_site_aniso_U_33
_atom_site_aniso_U_23
_atom_site_aniso_U_13
_atom_site_aniso_U_12
C1 0.0136(6) 0.0287(8) 0.0149(6) -0.0062(6) -0.0002(5) -0.0004(6)
C2 0.0237(8) 0.0281(9) 0.0210(7) -0.0079(6) -0.0046(6) 0.0013(6)
C3 0.0248(8) 0.0328(10) 0.0220(7) -0.0040(7) -0.0045(6) 0.0020(7)
C4 0.0204(7) 0.0412(11) 0.0182(7) -0.0042(7) -0.0041(6) -0.0018(7)
C5 0.0205(7) 0.0402(10) 0.0180(7) -0.0084(7) -0.0038(6) -0.0070(7)
C6 0.0166(7) 0.0319(9) 0.0172(6) -0.0060(6) -0.0007(5) -0.0054(6)
C7 0.0202(7) 0.0317(9) 0.0153(6) -0.0030(6) -0.0023(5) -0.0055(6)
C8 0.0242(8) 0.0306(9) 0.0259(8) -0.0037(7) -0.0007(6) -0.0043(7)
C9 0.0357(10) 0.0327(10) 0.0314(9) -0.0064(8) -0.0030(8) -0.0056(8)
C10 0.0438(12) 0.0397(12) 0.0263(9) -0.0038(8) -0.0050(8) -0.0179(10)
C11 0.0358(11) 0.0529(14) 0.0235(8) -0.0070(9) 0.0011(7) -0.0232(10)
C12 0.0236(8) 0.0465(12) 0.0196(7) -0.0087(7) 0.0020(6) -0.0123(8)
C13 0.0169(7) 0.0337(9) 0.0173(6) -0.0083(6) 0.0008(5) -0.0047(6)
C14 0.0173(7) 0.0544(13) 0.0219(8) -0.0137(8) -0.0004(6) -0.0015(8)
C15 0.0174(7) 0.0483(12) 0.0283(9) -0.0126(8) 0.0030(6) -0.0001(8)
C16 0.0250(8) 0.0340(10) 0.0272(8) -0.0125(7) 0.0095(7) -0.0078(7)
C17 0.0258(8) 0.0301(9) 0.0182(7) -0.0080(6) 0.0042(6) -0.0103(7)
C18 0.0206(7) 0.0272(8) 0.0169(6) -0.0061(6) 0.0006(5) -0.0066(6)
C19 0.0159(6) 0.0145(6) 0.0159(6) -0.0043(5) 0.0001(5) -0.0039(5)
C20 0.0225(7) 0.0156(6) 0.0170(6) -0.0044(5) 0.0001(5) -0.0037(5)
C21 0.0272(8) 0.0149(7) 0.0211(7) -0.0019(5) -0.0007(6) -0.0036(6)
C22 0.0294(8) 0.0149(7) 0.0282(8) -0.0069(6) 0.0009(6) -0.0048(6)
C23 0.0319(9) 0.0184(7) 0.0243(7) -0.0105(6) -0.0023(6) -0.0050(6)
C24 0.0259(7) 0.0175(7) 0.0178(6) -0.0062(5) -0.0007(5) -0.0040(6)
C25 0.0150(6) 0.0146(6) 0.0152(6) -0.0032(5) -0.0007(5) -0.0002(5)
C26 0.0163(6) 0.0232(7) 0.0180(6) -0.0076(6) -0.0004(5) -0.0005(5)
C27 0.0205(7) 0.0257(8) 0.0213(7) -0.0093(6) -0.0058(6) 0.0030(6)
C28 0.0299(8) 0.0218(8) 0.0161(6) -0.0044(6) -0.0048(6) 0.0050(6)
C29 0.0273(8) 0.0199(7) 0.0156(6) -0.0014(5) 0.0020(6) -0.0004(6)
C30 0.0189(7) 0.0187(7) 0.0158(6) -0.0021(5) 0.0012(5) -0.0020(5)
C31 0.0141(6) 0.0160(6) 0.0154(6) -0.0030(5) -0.0006(5) -0.0028(5)
C32 0.0162(6) 0.0195(7) 0.0212(7) -0.0084(6) 0.0008(5) -0.0017(5)
C33 0.0145(6) 0.0293(8) 0.0235(7) -0.0098(6) 0.0008(5) -0.0012(6)
C34 0.0154(7) 0.0320(9) 0.0247(7) -0.0092(7) 0.0005(6) -0.0076(6)
C35 0.0191(7) 0.0219(8) 0.0442(11) -0.0124(7) 0.0026(7) -0.0079(6)
C36 0.0164(7) 0.0164(7) 0.0377(9) -0.0082(6) 0.0006(6) -0.0034(5)
C37 0.0232(7) 0.0121(6) 0.0213(7) -0.0036(5) 0.0064(5) -0.0027(5)
C38 0.0277(8) 0.0143(6) 0.0199(7) -0.0028(5) 0.0041(6) -0.0019(6)
C39 0.0404(10) 0.0189(7) 0.0202(7) -0.0010(6) 0.0068(7) -0.0032(7)
C40 0.0453(12) 0.0218(8) 0.0274(9) -0.0008(7) 0.0154(8) -0.0073(8)
C41 0.0380(10) 0.0201(8) 0.0359(10) -0.0039(7) 0.0152(8) -0.0118(7)
C42 0.0303(9) 0.0189(7) 0.0288(8) -0.0064(6) 0.0096(7) -0.0097(7)
C43 0.0200(7) 0.0118(6) 0.0197(6) -0.0052(5) 0.0022(5) -0.0041(5)
C44 0.0310(9) 0.0151(7) 0.0267(8) -0.0012(6) 0.0057(7) 0.0009(6)
C45 0.0312(9) 0.0200(8) 0.0337(9) -0.0011(7) 0.0003(7) 0.0044(7)
C46 0.0208(8) 0.0225(8) 0.0355(9) -0.0062(7) -0.0003(7) 0.0009(6)
C47 0.0177(7) 0.0213(7) 0.0280(8) -0.0071(6) 0.0029(6) -0.0040(6)
C48 0.0184(7) 0.0167(7) 0.0211(7) -0.0058(5) 0.0012(5) -0.0035(5)
C49 0.0245(7) 0.0150(6) 0.0206(7) -0.0059(5) 0.0043(6) -0.0080(6)
C50 0.0292(8) 0.0191(7) 0.0318(9) -0.0119(7) 0.0061(7) -0.0078(6)
C51 0.0394(11) 0.0296(9) 0.0388(10) -0.0213(8) 0.0125(8) -0.0172(8)
C52 0.0429(12) 0.0385(11) 0.0377(11) -0.0182(9) 0.0034(9) -0.0234(10)
C53 0.0336(10) 0.0347(11) 0.0395(11) -0.0107(9) -0.0069(8) -0.0149(8)
C54 0.0268(8) 0.0213(8) 0.0288(8) -0.0057(6) -0.0018(6) -0.0098(6)
C55 0.0199(7) 0.0183(7) 0.0160(6) -0.0077(5) -0.0008(5) -0.0029(5)
C56 0.0287(8) 0.0188(7) 0.0205(7) -0.0086(6) 0.0038(6) -0.0080(6)
C57 0.0295(8) 0.0218(8) 0.0247(8) -0.0116(6) 0.0032(6) -0.0038(6)
C58 0.0238(7) 0.0272(8) 0.0195(7) -0.0111(6) 0.0021(6) -0.0018(6)
C59 0.0317(9) 0.0257(8) 0.0165(7) -0.0056(6) 0.0023(6) -0.0033(7)
C60 0.0312(8) 0.0186(7) 0.0162(6) -0.0043(5) -0.0005(6) -0.0011(6)
C61 0.0200(7) 0.0200(7) 0.0186(6) -0.0043(5) -0.0040(5) -0.0060(6)
C62 0.0288(9) 0.0466(12) 0.0289(9) -0.0190(9) -0.0078(7) -0.0086(8)
C63 0.0351(11) 0.0547(14) 0.0369(11) -0.0173(10) -0.0166(9) -0.0134(10)
C64 0.0265(9) 0.0395(11) 0.0329(9) 0.0015(8) -0.0124(7) -0.0151(8)
C65 0.0194(7) 0.0384(10) 0.0249(8) 0.0025(7) -0.0048(6) -0.0114(7)
C66 0.0182(7) 0.0288(8) 0.0179(6) -0.0016(6) -0.0032(5) -0.0077(6)
C67 0.0172(6) 0.0184(7) 0.0157(6) -0.0069(5) -0.0011(5) -0.0026(5)
C68 0.0171(6) 0.0197(7) 0.0196(6) -0.0053(5) -0.0025(5) -0.0023(5)
C69 0.0210(7) 0.0199(7) 0.0236(7) -0.0044(6) -0.0034(6) -0.0004(6)
C70 0.0251(8) 0.0188(7) 0.0239(7) -0.0066(6) -0.0013(6) -0.0046(6)
C71 0.0215(7) 0.0220(8) 0.0275(8) -0.0082(6) -0.0018(6) -0.0077(6)
C72 0.0169(6) 0.0214(7) 0.0239(7) -0.0080(6) -0.0040(5) -0.0023(6)
P1 0.01459(17) 0.0298(2) 0.01350(16) -0.00568(15) -0.00071(13) -0.00236(15)
P2 0.01347(15) 0.01217(15) 0.01348(15) -0.00303(12) 0.00009(12) -0.00264(12)
P3 0.01981(18) 0.01088(15) 0.01854(17) -0.00429(13) 0.00429(13) -0.00369(13)
P4 0.01572(16) 0.01739(17) 0.01524(16) -0.00696(13) -0.00111(12) -0.00304(13)
Ru1 0.02500(7) 0.01182(6) 0.01971(6) -0.00186(4) 0.00794(5) -0.00330(4)
C1R 0.0295(11) 0.0603(18) 0.0677(18) -0.0146(15) -0.0051(11) -0.0139(11)
C2R 0.0324(13) 0.086(3) 0.0605(18) -0.0098(17) 0.0063(12) -0.0129(14)
C3R 0.0333(14) 0.120(4) 0.086(3) -0.061(3) -0.0028(15) 0.0061(18)
C4R 0.0346(14) 0.063(2) 0.175(5) -0.067(3) -0.030(2) 0.0123(14)
C5R 0.0407(15) 0.0483(17) 0.107(3) -0.0061(18) -0.0359(17) 0.0041(13)
C6R 0.0336(12) 0.0606(18) 0.0615(17) -0.0145(14) -0.0175(12) -0.0042(12)
C1S 0.0308(10) 0.0370(11) 0.0526(13) -0.0235(10) 0.0001(9) -0.0101(9)
C2S 0.0456(12) 0.0296(10) 0.0429(11) -0.0187(9) 0.0212(10) -0.0207(9)
C3S 0.0568(14) 0.0258(9) 0.0305(10) -0.0105(8) -0.0020(9) -0.0071(9)

loop_
_atom_type_symbol
_atom_type_description
_atom_type_scat_dispersion_real
_atom_type_scat_dispersion_imag
_atom_type_scat_source
C C 0.0033 0.0016 'International Tables Vol C Tables 4.2.6.8 and 6.1.1.4'
H H 0.0000 0.0000 'International Tables Vol C Tables 4.2.6.8 and 6.1.1.4'
P P 0.1023 0.0942 'International Tables Vol C Tables 4.2.6.8 and 6.1.1.4'
Ru Ru -1.2594 0.8363 'International Tables Vol C Tables 4.2.6.8 and 6.1.1.4'

loop_
_geom_angle_atom_site_label_1
_geom_angle_atom_site_label_2
_geom_angle_atom_site_label_3
_geom_angle
_geom_angle_site_symmetry_3
C2 C1 C6 118.27(15) .
C2 C1 P1 118.19(13) .
C6 C1 P1 123.54(14) .
C3 C2 C1 121.17(17) .
C4 C3 C2 120.32(19) .
C5 C4 C3 119.22(17) .
C4 C5 C6 120.61(17) .
C1 C6 C5 120.38(18) .
C8 C7 C12 118.17(19) .
C8 C7 P1 118.41(14) .
C12 C7 P1 123.32(16) .
C9 C8 C7 121.54(19) .
C10 C9 C8 120.0(2) .
C9 C10 C11 119.2(2) .
C10 C11 C12 121.0(2) .
C11 C12 C7 120.1(2) .
C14 C13 C18 117.79(16) .
C14 C13 P1 123.99(13) .
C18 C13 P1 118.21(13) .
C15 C14 C13 121.01(17) .
C16 C15 C14 120.34(18) .
C15 C16 C17 119.39(17) .
C16 C17 C18 120.13(16) .
C17 C18 C13 121.32(17) .
C24 C19 C20 117.65(14) .
C24 C19 P2 124.09(12) .
C20 C19 P2 118.25(11) .
C21 C20 C19 121.65(15) .
C20 C21 C22 119.88(16) .
C23 C22 C21 119.46(16) .
C22 C23 C24 120.36(15) .
C23 C24 C19 121.00(15) .
C30 C25 C26 118.28(14) .
C30 C25 P2 123.47(12) .
C26 C25 P2 118.21(12) .
C27 C26 C25 121.17(16) .
C26 C27 C28 119.96(16) .
C29 C28 C27 119.49(15) .
C28 C29 C30 120.49(16) .
C25 C30 C29 120.61(15) .
C36 C31 C32 118.32(14) .
C36 C31 P2 117.93(12) .
C32 C31 P2 123.75(12) .
C33 C32 C31 120.43(15) .
C34 C33 C32 120.51(16) .
C35 C34 C33 119.36(16) .
C34 C35 C36 120.23(17) .
C35 C36 C31 121.13(16) .
C42 C37 C38 118.20(16) .
C42 C37 P3 123.31(14) .
C38 C37 P3 118.48(13) .
C39 C38 C37 120.77(17) .
C40 C39 C38 120.17(19) .
C41 C40 C39 119.73(18) .
C40 C41 C42 120.37(19) .
C41 C42 C37 120.74(19) .
C44 C43 C48 117.86(15) .
C44 C43 P3 122.32(13) .
C48 C43 P3 119.79(12) .
C43 C44 C45 121.35(17) .
C46 C45 C44 119.89(18) .
C45 C46 C47 119.61(17) .
C46 C47 C48 120.35(17) .
C47 C48 C43 120.91(16) .
C54 C49 C50 118.36(16) .
C54 C49 P3 119.70(13) .
C50 C49 P3 121.76(14) .
C51 C50 C49 120.69(19) .
C52 C51 C50 120.40(19) .
C51 C52 C53 119.46(19) .
C52 C53 C54 120.3(2) .
C49 C54 C53 120.74(19) .
C56 C55 C60 118.30(15) .
C56 C55 P4 118.07(12) .
C60 C55 P4 123.59(12) .
C57 C56 C55 121.23(16) .
C58 C57 C56 119.90(17) .
C59 C58 C57 119.72(16) .
C58 C59 C60 120.47(17) .
C55 C60 C59 120.37(16) .
C66 C61 C62 117.89(16) .
C66 C61 P4 118.59(12) .
C62 C61 P4 123.46(14) .
C63 C62 C61 120.5(2) .
C64 C63 C62 120.88(19) .
C63 C64 C65 119.43(18) .
C66 C65 C64 119.65(19) .
C65 C66 C61 121.67(16) .
C72 C67 C68 118.10(15) .
C72 C67 P4 117.68(12) .
C68 C67 P4 124.18(12) .
C69 C68 C67 120.86(15) .
C70 C69 C68 120.12(16) .
C69 C70 C71 119.46(17) .
C72 C71 C70 120.31(16) .
C71 C72 C67 121.14(16) .
C7 P1 C1 97.84(8) .
C7 P1 C13 100.02(8) .
C1 P1 C13 99.32(8) .
C7 P1 Ru1 125.96(6) .
C1 P1 Ru1 115.82(6) .
C13 P1 Ru1 113.55(6) .
C25 P2 C31 99.19(7) .
C25 P2 C19 98.66(7) .
C31 P2 C19 99.68(7) .
C25 P2 Ru1 117.76(5) .
C31 P2 Ru1 117.38(5) .
C19 P2 Ru1 120.20(5) .
C37 P3 C43 99.04(7) .
C37 P3 C49 98.06(8) .
C43 P3 C49 98.35(7) .
C37 P3 Ru1 120.82(5) .
C43 P3 Ru1 114.20(5) .
C49 P3 Ru1 121.84(6) .
C61 P4 C67 98.38(7) .
C61 P4 C55 98.59(7) .
C67 P4 C55 98.11(7) .
C61 P4 Ru1 120.02(6) .
C67 P4 Ru1 122.27(5) .
C55 P4 Ru1 114.85(5) .
P3 Ru1 P1 118.574(18) .
P3 Ru1 P4 113.388(16) .
P1 Ru1 P4 106.557(16) .
P3 Ru1 P2 106.397(16) .
P1 Ru1 P2 107.581(16) .
P4 Ru1 P2 103.126(16) .
C2R C1R C6R 121.4(3) .
C1R C2R C3R 120.0(4) .
C2R C3R C4R 119.7(4) .
C3R C4R C5R 119.4(3) .
C6R C5R C4R 119.9(4) .
C5R C6R C1R 119.5(3) .
C2S C1S C3S 119.8(2) 2_657
C1S C2S C3S 120.5(2) .
C2S C3S C1S 119.7(2) 2_657

loop_
_geom_bond_atom_site_label_1
_geom_bond_atom_site_label_2
_geom_bond_distance
_geom_bond_site_symmetry_2
C1 C2 1.395(3) .
C1 C6 1.398(2) .
C1 P1 1.8588(16) .
C2 C3 1.393(2) .
C3 C4 1.390(3) .
C4 C5 1.384(3) .
C5 C6 1.405(2) .
C7 C8 1.400(3) .
C7 C12 1.400(3) .
C7 P1 1.848(2) .
C8 C9 1.391(3) .
C9 C10 1.387(3) .
C10 C11 1.392(4) .
C11 C12 1.399(3) .
C13 C14 1.398(3) .
C13 C18 1.401(2) .
C13 P1 1.8590(17) .
C14 C15 1.395(3) .
C15 C16 1.389(3) .
C16 C17 1.390(3) .
C17 C18 1.391(2) .
C19 C24 1.402(2) .
C19 C20 1.402(2) .
C19 P2 1.8538(16) .
C20 C21 1.389(2) .
C21 C22 1.396(2) .
C22 C23 1.390(3) .
C23 C24 1.396(2) .
C25 C30 1.395(2) .
C25 C26 1.402(2) .
C25 P2 1.8490(15) .
C26 C27 1.392(2) .
C27 C28 1.394(3) .
C28 C29 1.387(3) .
C29 C30 1.399(2) .
C31 C36 1.395(2) .
C31 C32 1.400(2) .
C31 P2 1.8505(15) .
C32 C33 1.396(2) .
C33 C34 1.389(3) .
C34 C35 1.388(3) .
C35 C36 1.391(2) .
C37 C42 1.401(2) .
C37 C38 1.403(2) .
C37 P3 1.8542(17) .
C38 C39 1.392(2) .
C39 C40 1.391(3) .
C40 C41 1.383(3) .
C41 C42 1.393(3) .
C43 C44 1.396(2) .
C43 C48 1.396(2) .
C43 P3 1.8573(17) .
C44 C45 1.396(3) .
C45 C46 1.385(3) .
C46 C47 1.386(3) .
C47 C48 1.395(2) .
C49 C54 1.391(3) .
C49 C50 1.401(2) .
C49 P3 1.8602(17) .
C50 C51 1.397(3) .
C51 C52 1.381(4) .
C52 C53 1.390(3) .
C53 C54 1.397(3) .
C55 C56 1.397(2) .
C55 C60 1.398(2) .
C55 P4 1.8548(16) .
C56 C57 1.393(2) .
C57 C58 1.389(3) .
C58 C59 1.383(3) .
C59 C60 1.401(2) .
C61 C66 1.395(2) .
C61 C62 1.398(2) .
C61 P4 1.8498(17) .
C62 C63 1.396(3) .
C63 C64 1.379(4) .
C64 C65 1.393(3) .
C65 C66 1.390(2) .
C67 C72 1.398(2) .
C67 C68 1.402(2) .
C67 P4 1.8517(17) .
C68 C69 1.395(2) .
C69 C70 1.391(3) .
C70 C71 1.392(3) .
C71 C72 1.387(3) .
P1 Ru1 2.3611(5) .
P2 Ru1 2.4133(5) .
P3 Ru1 2.2811(5) .
P4 Ru1 2.3944(5) .
C1R C2R 1.362(5) .
C1R C6R 1.374(5) .
C2R C3R 1.372(6) .
C3R C4R 1.385(7) .
C4R C5R 1.404(7) .
C5R C6R 1.362(5) .
C1S C2S 1.379(4) .
C1S C3S 1.381(4) 2_657
C2S C3S 1.380(4) .
C3S C1S 1.381(4) 2_657

loop_
_geom_torsion_atom_site_label_1
_geom_torsion_atom_site_label_2
_geom_torsion_atom_site_label_3
_geom_torsion_atom_site_label_4
_geom_torsion
_geom_torsion_site_symmetry_1
_geom_torsion_site_symmetry_4
C6 C1 C2 C3 -0.2(3) . .
P1 C1 C2 C3 179.08(15) . .
C1 C2 C3 C4 -1.4(3) . .
C2 C3 C4 C5 1.3(3) . .
C3 C4 C5 C6 0.3(3) . .
C2 C1 C6 C5 1.8(2) . .
P1 C1 C6 C5 -177.41(13) . .
C4 C5 C6 C1 -1.9(3) . .
C12 C7 C8 C9 0.7(3) . .
P1 C7 C8 C9 -175.66(15) . .
C7 C8 C9 C10 -1.2(3) . .
C8 C9 C10 C11 0.8(3) . .
C9 C10 C11 C12 0.1(3) . .
C10 C11 C12 C7 -0.6(3) . .
C8 C7 C12 C11 0.2(3) . .
P1 C7 C12 C11 176.38(14) . .
C18 C13 C14 C15 1.7(3) . .
P1 C13 C14 C15 -177.53(18) . .
C13 C14 C15 C16 -0.7(4) . .
C14 C15 C16 C17 -0.7(3) . .
C15 C16 C17 C18 1.1(3) . .
C16 C17 C18 C13 -0.1(3) . .
C14 C13 C18 C17 -1.3(3) . .
P1 C13 C18 C17 177.97(14) . .
C24 C19 C20 C21 -0.4(2) . .
P2 C19 C20 C21 178.32(13) . .
C19 C20 C21 C22 -0.5(3) . .
C20 C21 C22 C23 0.7(3) . .
C21 C22 C23 C24 0.1(3) . .
C22 C23 C24 C19 -1.0(3) . .
C20 C19 C24 C23 1.2(2) . .
P2 C19 C24 C23 -177.48(14) . .
C30 C25 C26 C27 0.3(2) . .
P2 C25 C26 C27 -177.60(13) . .
C25 C26 C27 C28 -0.4(3) . .
C26 C27 C28 C29 0.0(3) . .
C27 C28 C29 C30 0.6(3) . .
C26 C25 C30 C29 0.2(2) . .
P2 C25 C30 C29 178.01(13) . .
C28 C29 C30 C25 -0.6(3) . .
C36 C31 C32 C33 0.4(2) . .
P2 C31 C32 C33 179.63(13) . .
C31 C32 C33 C34 -1.1(3) . .
C32 C33 C34 C35 0.8(3) . .
C33 C34 C35 C36 0.3(3) . .
C34 C35 C36 C31 -1.1(3) . .
C32 C31 C36 C35 0.7(3) . .
P2 C31 C36 C35 -178.57(16) . .
C42 C37 C38 C39 0.7(3) . .
P3 C37 C38 C39 -178.91(14) . .
C37 C38 C39 C40 0.3(3) . .
C38 C39 C40 C41 -0.9(3) . .
C39 C40 C41 C42 0.4(3) . .
C40 C41 C42 C37 0.6(3) . .
C38 C37 C42 C41 -1.1(3) . .
P3 C37 C42 C41 178.43(15) . .
C48 C43 C44 C45 -1.6(3) . .
P3 C43 C44 C45 -179.84(16) . .
C43 C44 C45 C46 0.3(3) . .
C44 C45 C46 C47 1.1(3) . .
C45 C46 C47 C48 -1.3(3) . .
C46 C47 C48 C43 -0.1(3) . .
C44 C43 C48 C47 1.5(2) . .
P3 C43 C48 C47 179.75(13) . .
C54 C49 C50 C51 0.7(3) . .
P3 C49 C50 C51 -174.51(15) . .
C49 C50 C51 C52 -0.2(3) . .
C50 C51 C52 C53 -0.3(3) . .
C51 C52 C53 C54 0.3(4) . .
C50 C49 C54 C53 -0.7(3) . .
P3 C49 C54 C53 174.60(16) . .
C52 C53 C54 C49 0.2(3) . .
C60 C55 C56 C57 0.1(3) . .
P4 C55 C56 C57 -177.52(14) . .
C55 C56 C57 C58 -0.8(3) . .
C56 C57 C58 C59 0.5(3) . .
C57 C58 C59 C60 0.5(3) . .
C56 C55 C60 C59 0.9(3) . .
P4 C55 C60 C59 178.42(14) . .
C58 C59 C60 C55 -1.2(3) . .
C66 C61 C62 C63 -0.6(3) . .
P4 C61 C62 C63 176.63(19) . .
C61 C62 C63 C64 -0.9(4) . .
C62 C63 C64 C65 1.5(4) . .
C63 C64 C65 C66 -0.5(3) . .
C64 C65 C66 C61 -1.0(3) . .
C62 C61 C66 C65 1.5(3) . .
P4 C61 C66 C65 -175.84(15) . .
C72 C67 C68 C69 -0.3(2) . .
P4 C67 C68 C69 177.16(13) . .
C67 C68 C69 C70 -1.1(3) . .
C68 C69 C70 C71 1.4(3) . .
C69 C70 C71 C72 -0.2(3) . .
C70 C71 C72 C67 -1.2(3) . .
C68 C67 C72 C71 1.5(2) . .
P4 C67 C72 C71 -176.13(13) . .
C8 C7 P1 C1 94.49(15) . .
C12 C7 P1 C1 -81.73(15) . .
C8 C7 P1 C13 -164.54(14) . .
C12 C7 P1 C13 19.25(16) . .
C8 C7 P1 Ru1 -35.54(16) . .
C12 C7 P1 Ru1 148.25(12) . .
C2 C1 P1 C7 169.50(14) . .
C6 C1 P1 C7 -11.27(15) . .
C2 C1 P1 C13 67.93(15) . .
C6 C1 P1 C13 -112.84(15) . .
C2 C1 P1 Ru1 -54.02(15) . .
C6 C1 P1 Ru1 125.21(13) . .
C14 C13 P1 C7 -93.48(19) . .
C18 C13 P1 C7 87.29(16) . .
C14 C13 P1 C1 6.3(2) . .
C18 C13 P1 C1 -172.95(15) . .
C14 C13 P1 Ru1 129.86(17) . .
C18 C13 P1 Ru1 -49.37(17) . .
C30 C25 P2 C31 2.25(15) . .
C26 C25 P2 C31 -179.93(13) . .
C30 C25 P2 C19 -99.11(14) . .
C26 C25 P2 C19 78.70(13) . .
C30 C25 P2 Ru1 129.96(12) . .
C26 C25 P2 Ru1 -52.23(14) . .
C36 C31 P2 C25 87.79(14) . .
C32 C31 P2 C25 -91.47(14) . .
C36 C31 P2 C19 -171.71(14) . .
C32 C31 P2 C19 9.03(15) . .
C36 C31 P2 Ru1 -40.18(15) . .
C32 C31 P2 Ru1 140.56(12) . .
C24 C19 P2 C25 0.49(15) . .
C20 C19 P2 C25 -178.14(13) . .
C24 C19 P2 C31 -100.46(14) . .
C20 C19 P2 C31 80.91(13) . .
C24 C19 P2 Ru1 129.81(13) . .
C20 C19 P2 Ru1 -48.82(14) . .
C42 C37 P3 C43 101.44(16) . .
C38 C37 P3 C43 -78.99(14) . .
C42 C37 P3 C49 1.59(17) . .
C38 C37 P3 C49 -178.83(14) . .
C42 C37 P3 Ru1 -133.23(14) . .
C38 C37 P3 Ru1 46.35(15) . .
C44 C43 P3 C37 -0.71(16) . .
C48 C43 P3 C37 -178.90(13) . .
C44 C43 P3 C49 98.90(15) . .
C48 C43 P3 C49 -79.30(14) . .
C44 C43 P3 Ru1 -130.52(14) . .
C48 C43 P3 Ru1 51.28(14) . .
C54 C49 P3 C37 -92.58(15) . .
C50 C49 P3 C37 82.59(15) . .
C54 C49 P3 C43 166.98(14) . .
C50 C49 P3 C43 -17.85(16) . .
C54 C49 P3 Ru1 41.61(16) . .
C50 C49 P3 Ru1 -143.22(13) . .
C66 C61 P4 C67 81.05(15) . .
C62 C61 P4 C67 -96.12(18) . .
C66 C61 P4 C55 -179.37(14) . .
C62 C61 P4 C55 3.45(19) . .
C66 C61 P4 Ru1 -54.05(16) . .
C62 C61 P4 Ru1 128.77(16) . .
C72 C67 P4 C61 173.14(13) . .
C68 C67 P4 C61 -4.31(15) . .
C72 C67 P4 C55 73.16(13) . .
C68 C67 P4 C55 -104.30(14) . .
C72 C67 P4 Ru1 -53.14(14) . .
C68 C67 P4 Ru1 129.41(12) . .
C56 C55 P4 C61 82.41(14) . .
C60 C55 P4 C61 -95.11(15) . .
C56 C55 P4 C67 -177.78(14) . .
C60 C55 P4 C67 4.70(16) . .
C56 C55 P4 Ru1 -46.46(15) . .
C60 C55 P4 Ru1 136.02(13) . .
C6R C1R C2R C3R -2.0(4) . .
C1R C2R C3R C4R 0.6(5) . .
C2R C3R C4R C5R 1.4(5) . .
C3R C4R C5R C6R -2.0(5) . .
C4R C5R C6R C1R 0.6(5) . .
C2R C1R C6R C5R 1.4(4) . .
C3S C1S C2S C3S 0.1(4) 2_657 .
C1S C2S C3S C1S -0.1(4) . 2_657
